data_1540400
loop_
_publ_author_name
'Mlate\<cek, Martin'
'Dost\'al, Libor'
'R\%u\<zi\<ckov\'a, Zde\<nka'
'Honz\'i\<cek, Jan'
'Holubov\'a, Jana'
'Erben, Milan'

_publ_section_title
;
 The first scorpionate ligand based on diazaphosphole.
;
_journal_issue 46
_journal_name_full 'Dalton transactions (Cambridge, England : 2003)'
_journal_page_first 20242
_journal_page_last 20253
_journal_paper_doi 10.1039/c5dt03589a
_journal_volume 44
_journal_year 2015
_chemical_formula_moiety 'C12 H11 B N6 P3 Tl'
_chemical_formula_sum 'C12 H11 B N6 P3 Tl'
_chemical_formula_weight 547.36
_chemical_name_systematic
; 
 ? 
;
_space_group_IT_number 62
_symmetry_cell_setting orthorhombic
_symmetry_space_group_name_Hall '-P 2ac 2n'
_symmetry_space_group_name_H-M 'P n m a'
_atom_sites_solution_hydrogens geom
_atom_sites_solution_primary direct
_atom_sites_solution_secondary difmap
_audit_creation_method SHELXL-97
_audit_update_record
;
2015-06-15 deposited with the CCDC.
2015-10-20 downloaded from the CCDC.
;
_cell_angle_alpha 90
_cell_angle_beta 90
_cell_angle_gamma 90
_cell_formula_units_Z 4
_cell_length_a 9.1440(4)
_cell_length_b 10.3091(8)
_cell_length_c 17.5949(8)
_cell_measurement_reflns_used 11619
_cell_measurement_temperature 150(1)
_cell_measurement_theta_max 27.5
_cell_measurement_theta_min 1
_cell_volume 1658.61(17)
_computing_cell_refinement 'COLLECT and DENZO'
_computing_data_collection 'COLLECT (Hooft, 1998) and DENZO (Otwinowski & Minor, 1997)'
_computing_data_reduction 'COLLECT and DENZO'
_computing_molecular_graphics 'PLATON (Spek, 2003)'
_computing_publication_material 'SHELXL-97 (Sheldrick, 2008)'
_computing_structure_refinement 'SHELXL-97 (Sheldrick, 2008)'
_computing_structure_solution 'SIR92 (Altomare et al., 1994)'
_diffrn_ambient_temperature 150(1)
_diffrn_detector_area_resol_mean 9.091
_diffrn_measured_fraction_theta_full 0.995
_diffrn_measured_fraction_theta_max 0.995
_diffrn_measurement_device_type 'Bruker Nonius KappaCCD area detector'
_diffrn_measurement_method '\f and \w scans to fill the Ewald sphere'
_diffrn_radiation_monochromator graphite
_diffrn_radiation_source 'fine-focus sealed tube'
_diffrn_radiation_type MoK\a
_diffrn_radiation_wavelength 0.71073
_diffrn_reflns_av_R_equivalents 0.0370
_diffrn_reflns_av_sigmaI/netI 0.0216
_diffrn_reflns_limit_h_max 11
_diffrn_reflns_limit_h_min -11
_diffrn_reflns_limit_k_max 13
_diffrn_reflns_limit_k_min -11
_diffrn_reflns_limit_l_max 22
_diffrn_reflns_limit_l_min -19
_diffrn_reflns_number 11561
_diffrn_reflns_theta_full 27.49
_diffrn_reflns_theta_max 27.49
_diffrn_reflns_theta_min 2.32
_diffrn_standards_number 0
_exptl_absorpt_coefficient_mu 10.032
_exptl_absorpt_correction_T_max 0.444
_exptl_absorpt_correction_T_min 0.304
_exptl_absorpt_correction_type integration
_exptl_absorpt_process_details
;
Gaussian integration (Coppens, 1970)
;
_exptl_crystal_colour colourless
_exptl_crystal_density_diffrn 2.192
_exptl_crystal_density_method 'not measured'
_exptl_crystal_description block
_exptl_crystal_F_000 1024
_exptl_crystal_size_max 0.26
_exptl_crystal_size_mid 0.25
_exptl_crystal_size_min 0.13
_refine_diff_density_max 0.749
_refine_diff_density_min -0.897
_refine_diff_density_rms 0.125
_refine_ls_extinction_method none
_refine_ls_goodness_of_fit_ref 1.118
_refine_ls_hydrogen_treatment constr
_refine_ls_matrix_type full
_refine_ls_number_parameters 118
_refine_ls_number_reflns 1997
_refine_ls_number_restraints 0
_refine_ls_restrained_S_all 1.118
_refine_ls_R_factor_all 0.0279
_refine_ls_R_factor_gt 0.0208
_refine_ls_shift/su_max 0.001
_refine_ls_shift/su_mean 0.000
_refine_ls_structure_factor_coef Fsqd
_refine_ls_weighting_details 'calc w=1/[\s^2^(Fo^2^)+(0.0187P)^2^+2.2071P] where P=(Fo^2^+2Fc^2^)/3'
_refine_ls_weighting_scheme calc
_refine_ls_wR_factor_gt 0.0437
_refine_ls_wR_factor_ref 0.0464
_reflns_number_gt 1771
_reflns_number_total 1997
_reflns_threshold_expression >2sigma(I)
_cod_data_source_file c5dt03589a1.cif
_cod_data_source_block shelxl
_cod_depositor_comments 'Adding full bibliography for 1540394--1540403.cif.'
_cod_database_code 1540400

loop_
_symmetry_equiv_pos_as_xyz
'x, y, z'
'-x+1/2, -y, z+1/2'
'x+1/2, -y+1/2, -z+1/2'
'-x, y+1/2, -z'
'-x, -y, -z'
'x-1/2, y, -z-1/2'
'-x-1/2, y-1/2, z-1/2'
'x, -y-1/2, z'

loop_
_atom_site_label
_atom_site_type_symbol
_atom_site_fract_x
_atom_site_fract_y
_atom_site_fract_z
_atom_site_U_iso_or_equiv
_atom_site_adp_type
_atom_site_occupancy
_atom_site_symmetry_multiplicity
_atom_site_calc_flag
_atom_site_refinement_flags
Tl1 Tl 0.596060(19) 0.2500 0.244360(9) 0.02248(7) Uani 1 2 d S
P1 P 0.18848(10) -0.06715(8) 0.34163(5) 0.02513(18) Uani 1 1 d .
P2 P 0.37279(15) 0.2500 0.65688(7) 0.0290(3) Uani 1 2 d S
N4 N 0.3683(4) 0.2500 0.51013(19) 0.0180(7) Uani 1 2 d S
N1 N 0.3990(3) 0.0985(3) 0.31397(14) 0.0197(5) Uani 1 1 d .
C5 C 0.5895(5) 0.2500 0.4184(2) 0.0148(8) Uani 1 2 d S
N2 N 0.3476(3) 0.1277(3) 0.38467(13) 0.0162(5) Uani 1 1 d .
C3 C 0.2102(6) 0.2500 0.6040(3) 0.0274(10) Uani 1 2 d S
H3 H 0.1192 0.2500 0.6276 0.033 Uiso 1 2 d SR
C6 C 0.6700(3) 0.3664(3) 0.41858(17) 0.0205(6) Uani 1 1 d .
H6 H 0.6204 0.4451 0.4172 0.025 Uiso 1 1 d R
C2 C 0.2383(3) 0.0495(3) 0.40696(17) 0.0195(6) Uani 1 1 d .
H2 H 0.1929 0.0580 0.4540 0.023 Uiso 1 1 d R
C7 C 0.8213(3) 0.3659(4) 0.42075(17) 0.0237(7) Uani 1 1 d .
H7 H 0.8718 0.4442 0.4213 0.028 Uiso 1 1 d R
N3 N 0.2239(4) 0.2500 0.5291(2) 0.0246(8) Uani 1 2 d S
C4 C 0.4600(5) 0.2500 0.5702(2) 0.0212(9) Uani 1 2 d S
H4 H 0.5613 0.2500 0.5652 0.025 Uiso 1 2 d SR
B1 B 0.4155(5) 0.2500 0.4253(3) 0.0165(9) Uani 1 2 d S
C1 C 0.3265(3) -0.0004(3) 0.28489(18) 0.0223(7) Uani 1 1 d .
H1 H 0.3476 -0.0326 0.2368 0.027 Uiso 1 1 d R
C8 C 0.8978(5) 0.2500 0.4224(2) 0.0245(10) Uani 1 2 d S
H8 H 0.9995 0.2500 0.4242 0.029 Uiso 1 2 d SR

loop_
_atom_site_aniso_label
_atom_site_aniso_U_11
_atom_site_aniso_U_22
_atom_site_aniso_U_33
_atom_site_aniso_U_23
_atom_site_aniso_U_13
_atom_site_aniso_U_12
Tl1 0.01987(10) 0.02530(10) 0.02229(9) 0.000 0.00651(7) 0.000
P1 0.0243(4) 0.0190(4) 0.0320(4) -0.0009(3) -0.0007(3) -0.0053(4)
P2 0.0361(7) 0.0350(7) 0.0158(5) 0.000 0.0018(5) 0.000
N4 0.0156(18) 0.023(2) 0.0152(17) 0.000 0.0000(13) 0.000
N1 0.0176(13) 0.0236(14) 0.0181(11) -0.0026(10) 0.0010(10) -0.0012(11)
C5 0.014(2) 0.018(2) 0.0120(17) 0.000 -0.0009(15) 0.000
N2 0.0131(12) 0.0210(13) 0.0144(11) 0.0014(10) -0.0015(9) 0.0011(10)
C3 0.026(3) 0.029(3) 0.027(2) 0.000 0.011(2) 0.000
C6 0.0195(17) 0.0205(16) 0.0215(15) -0.0008(12) 0.0007(11) 0.0005(12)
C2 0.0165(15) 0.0186(15) 0.0234(14) 0.0031(11) 0.0024(11) -0.0009(12)
C7 0.0194(17) 0.0292(18) 0.0224(15) -0.0039(13) -0.0020(12) -0.0066(14)
N3 0.015(2) 0.034(2) 0.0246(19) 0.000 0.0035(15) 0.000
C4 0.019(2) 0.025(2) 0.019(2) 0.000 -0.0017(17) 0.000
B1 0.011(2) 0.023(2) 0.016(2) 0.000 0.0020(17) 0.000
C1 0.0232(17) 0.0194(16) 0.0242(15) -0.0050(12) -0.0011(12) 0.0017(13)
C8 0.013(2) 0.037(3) 0.024(2) 0.000 0.0013(17) 0.000

loop_
_atom_type_symbol
_atom_type_description
_atom_type_scat_dispersion_real
_atom_type_scat_dispersion_imag
_atom_type_scat_source
C C 0.0033 0.0016 'International Tables Vol C Tables 4.2.6.8 and 6.1.1.4'
H H 0.0000 0.0000 'International Tables Vol C Tables 4.2.6.8 and 6.1.1.4'
N N 0.0061 0.0033 'International Tables Vol C Tables 4.2.6.8 and 6.1.1.4'
B B 0.0013 0.0007 'International Tables Vol C Tables 4.2.6.8 and 6.1.1.4'
P P 0.1023 0.0942 'International Tables Vol C Tables 4.2.6.8 and 6.1.1.4'
Tl Tl -2.8358 9.6688 'International Tables Vol C Tables 4.2.6.8 and 6.1.1.4'

loop_
_exptl_crystal_face_index_h
_exptl_crystal_face_index_k
_exptl_crystal_face_index_l
_exptl_crystal_face_perp_dist
-1 0 1 0.127
0 0 -1 0.086
-1 0 0 0.095
1 0 1 0.031
0 -1 0 0.066
0 1 0 0.026

loop_
_geom_angle_atom_site_label_1
_geom_angle_atom_site_label_2
_geom_angle_atom_site_label_3
_geom_angle
_geom_angle_site_symmetry_1
_geom_angle_site_symmetry_3
N1 Tl1 N1 71.26(11) . 8_565
C2 P1 C1 85.14(15) . .
C4 P2 C3 85.6(2) . .
C4 N4 N3 114.2(3) . .
C4 N4 B1 125.4(4) . .
N3 N4 B1 120.3(3) . .
C1 N1 N2 110.6(3) . .
C1 N1 Tl1 127.6(2) . .
N2 N1 Tl1 121.31(19) . .
C6 C5 C6 116.9(4) . 8_565
C6 C5 B1 121.41(19) . .
C6 C5 B1 121.41(19) 8_565 .
C2 N2 N1 113.0(3) . .
C2 N2 B1 129.8(3) . .
N1 N2 B1 117.1(3) . .
N3 C3 P2 116.6(4) . .
N3 C3 H3 121.9 . .
P2 C3 H3 121.4 . .
C7 C6 C5 121.3(3) . .
C7 C6 H6 119.4 . .
C5 C6 H6 119.2 . .
N2 C2 P1 114.9(2) . .
N2 C2 H2 122.4 . .
P1 C2 H2 122.7 . .
C6 C7 C8 120.6(3) . .
C6 C7 H7 119.6 . .
C8 C7 H7 119.8 . .
C3 N3 N4 109.6(4) . .
N4 C4 P2 114.0(3) . .
N4 C4 H4 123.0 . .
P2 C4 H4 123.1 . .
N4 B1 N2 109.0(2) . .
N4 B1 N2 109.1(2) . 8_565
N2 B1 N2 106.1(3) . 8_565
N4 B1 C5 110.5(3) . .
N2 B1 C5 111.0(2) . .
N2 B1 C5 111.0(2) 8_565 .
N1 C1 P1 116.4(2) . .
N1 C1 H1 121.7 . .
P1 C1 H1 121.9 . .
C7 C8 C7 119.3(4) 8_565 .
C7 C8 H8 120.4 8_565 .
C7 C8 H8 120.4 . .

loop_
_geom_bond_atom_site_label_1
_geom_bond_atom_site_label_2
_geom_bond_distance
_geom_bond_site_symmetry_2
Tl1 N1 2.681(3) .
Tl1 N1 2.681(3) 8_565
P1 C2 1.725(3) .
P1 C1 1.750(3) .
P2 C4 1.721(4) .
P2 C3 1.754(5) .
N4 C4 1.350(6) .
N4 N3 1.363(5) .
N4 B1 1.553(5) .
N1 C1 1.319(4) .
N1 N2 1.363(3) .
C5 C6 1.407(4) .
C5 C6 1.407(4) 8_565
C5 B1 1.596(6) .
N2 C2 1.342(4) .
N2 B1 1.577(4) .
C3 N3 1.323(6) .
C3 H3 0.9300 .
C6 C7 1.384(4) .
C6 H6 0.9299 .
C2 H2 0.9300 .
C7 C8 1.385(4) .
C7 H7 0.9300 .
C4 H4 0.9299 .
B1 N2 1.577(4) 8_565
C1 H1 0.9300 .
C8 C7 1.385(4) 8_565
C8 H8 0.9300 .
